data_1531156
loop_
_publ_author_name
'Chi Lisheng'
'Green, A.E.C.'
'Greedan, J.E.'
'Wiebe, C.R.'
'Hammond, R.'

_publ_section_title
;
 Synthesis, structure and magnetic properties of the pillared perovskites
 La5 Re3 M O16 (M = Mg, Fe, Co, Ni)
;
_journal_name_full 'Journal of Solid State Chemistry'
_journal_page_first 165
_journal_page_last 175
_journal_volume 170
_journal_year 2003
_chemical_formula_sum 'La5 Ni O16 Re3'
_chemical_name_systematic 'La5 Ni Re3 O16'
_space_group_IT_number 2
_symmetry_space_group_name_Hall '-P 1 (1/2*x+1/2*y,1/2*x-1/2*y,-z)'
_symmetry_space_group_name_H-M 'C -1'
_cell_angle_alpha 90.287
_cell_angle_beta 94.864
_cell_angle_gamma 89.968
_cell_formula_units_Z 2
_cell_length_a 7.9383
_cell_length_b 7.9983
_cell_length_c 10.1732
_cell_volume 643.592
_citation_journal_id_ASTM JSSCBI
_cod_data_source_file ChiLisheng_JSSCBI_2003_1464.cif
_cod_data_source_block La5Ni1O16Re3
_cod_original_cell_volume 643.5918
_cod_original_sg_symbol_H-M 'P -1 (a+b,a-b,-c)'
_cod_original_formula_sum 'La5 Ni1 O16 Re3'
_cod_database_code 1531156

loop_
_symmetry_equiv_pos_as_xyz
x,y,z
-x,-y,-z
x+1/2,y+1/2,z
-x+1/2,-y+1/2,-z

loop_
_atom_site_label
_atom_site_type_symbol
_atom_site_fract_x
_atom_site_fract_y
_atom_site_fract_z
_atom_site_occupancy
_atom_site_U_iso_or_equiv
Re1 Re+5 0.0572 0.4985 0.3936 1 0.0
O2 O-2 0.2805 0.499 0.3248 1 0.0
O1 O-2 0.1906 0.507 0.5664 1 0.0
La3 La+3 0.5 0.5 0.5 1 0.0
O3 O-2 -0.0423 0.501 0.1972 1 0.0
La1 La+3 0.23 0.7457 0.8027 1 0.0
O4 O-2 0.0706 0.005 0.1849 1 0.0
Ni1 Ni+2 0 0.5 0 1 0.0
Re2 Re+5 0 0 0 1 0.0
O7 O-2 -0.0505 0.246 -0.0004 1 0.0
La2 La+3 0.229 0.2634 0.7999 1 0.0
O6 O-2 0.04 0.265 0.3685 1 0.0
O5 O-2 0.036 0.736 0.3632 1 0.0
O8 O-2 0.2366 0.0446 -0.0349 1 0.0
